data_4303248
loop_
_publ_author_name
'Marta Mameli'
'M. Carla Aragoni'
'Massimiliano Arca'
'Marta Atzori'
'Andrea Bencini'
'Carla Bazzicalupi'
'Alexander J. Blake'
'Claudia Caltagirone'
'Francesco A. Devillanova'
'Alessandra Garau'
'Michael B. Hursthouse'
'Francesco Isaia'
'Vito Lippolis'
'Barbara Valtancoli'

_publ_section_title
;
Synthesis and Coordination Properties of Quinoline Pendant Arm Derivatives
of [9]aneN3 and [9]aneN2S as Fluorescent Zinc Sensors
;
_journal_name_full 'Inorganic Chemistry'
_journal_page_first 9236
_journal_page_last 9249
_journal_paper_doi 10.1021/ic901012w
_journal_volume 48
_journal_year 2009
_chemical_formula_sum 'C26 H28 Cd Cl0.18 N5.82 O5.46 S'
_chemical_formula_weight 660.24
_chemical_name_systematic
;
 ?
;
_space_group_IT_number 2
_symmetry_cell_setting triclinic
_symmetry_space_group_name_Hall '-P 1'
_symmetry_space_group_name_H-M 'P -1'
_atom_sites_solution_hydrogens geom
_atom_sites_solution_primary direct
_atom_sites_solution_secondary difmap
_audit_creation_method SHELXL-97
_cell_angle_alpha 98.771(2)
_cell_angle_beta 93.626(3)
_cell_angle_gamma 93.998(3)
_cell_formula_units_Z 2
_cell_length_a 7.6141(2)
_cell_length_b 13.1464(7)
_cell_length_c 14.5730(8)
_cell_measurement_reflns_used 23339
_cell_measurement_temperature 120(2)
_cell_measurement_theta_max 29.48
_cell_measurement_theta_min 2.91
_cell_volume 1434.12(12)
_computing_cell_refinement 'DENZO (Otwinowski & Minor, 1997) & COLLECT (Hooft, R.W.W., 1998)'
_computing_data_collection 'COLLECT (Hooft, R.W.W., 1998)'
_computing_data_reduction 'DENZO (Otwinowski & Minor, 1997) & COLLECT (Hooft, R.W.W., 1998)'
_computing_structure_refinement 'SHELXL-97 (Sheldrick, 1997)'
_computing_structure_solution 'SHELXS-97 (Sheldrick, 1997)'
_diffrn_ambient_temperature 120(2)
_diffrn_detector_area_resol_mean 9.091
_diffrn_measured_fraction_theta_full 0.995
_diffrn_measured_fraction_theta_max 0.995
_diffrn_measurement_device_type 'Bruker-Nonius Roper CCD camera on \k-goniostat'
_diffrn_measurement_method '\f & \w scans'
_diffrn_radiation_monochromator graphite
_diffrn_radiation_source 'Bruker-Nonius FR591 rotating anode'
_diffrn_radiation_type MoK\a
_diffrn_radiation_wavelength 0.71073
_diffrn_reflns_av_R_equivalents 0.0934
_diffrn_reflns_av_sigmaI/netI 0.1048
_diffrn_reflns_limit_h_max 9
_diffrn_reflns_limit_h_min -9
_diffrn_reflns_limit_k_max 17
_diffrn_reflns_limit_k_min -17
_diffrn_reflns_limit_l_max 18
_diffrn_reflns_limit_l_min -18
_diffrn_reflns_number 24785
_diffrn_reflns_theta_full 27.49
_diffrn_reflns_theta_max 27.49
_diffrn_reflns_theta_min 2.94
_diffrn_standards_number 0
_exptl_absorpt_coefficient_mu 0.898
_exptl_absorpt_correction_T_max 0.9656
_exptl_absorpt_correction_T_min 0.9328
_exptl_absorpt_correction_type multi-scan
_exptl_absorpt_process_details 'SADABS 2007/2 (Sheldrick, G.M., 2007)'
_exptl_crystal_colour colourless
_exptl_crystal_density_diffrn 1.529
_exptl_crystal_density_method 'not measured'
_exptl_crystal_description block
_exptl_crystal_F_000 671
_exptl_crystal_size_max 0.08
_exptl_crystal_size_mid 0.05
_exptl_crystal_size_min 0.04
_refine_diff_density_max 0.546
_refine_diff_density_min -1.003
_refine_diff_density_rms 0.130
_refine_ls_extinction_method none
_refine_ls_goodness_of_fit_ref 1.004
_refine_ls_hydrogen_treatment refU
_refine_ls_matrix_type full
_refine_ls_number_parameters 366
_refine_ls_number_reflns 6546
_refine_ls_number_restraints 18
_refine_ls_restrained_S_all 1.003
_refine_ls_R_factor_all 0.0855
_refine_ls_R_factor_gt 0.0545
_refine_ls_shift/su_max 0.038
_refine_ls_shift/su_mean 0.001
_refine_ls_structure_factor_coef Fsqd
_refine_ls_weighting_details 'calc w=1/[\s^2^(Fo^2^)+(0.0582P)^2^+0.0000P] where P=(Fo^2^+2Fc^2^)/3'
_refine_ls_weighting_scheme calc
_refine_ls_wR_factor_gt 0.1145
_refine_ls_wR_factor_ref 0.1259
_reflns_number_gt 4741
_reflns_number_total 6546
_reflns_threshold_expression >2sigma(I)
_cod_data_source_file ic901012w_si_002_09.cif
_cod_data_source_block CdL3
_cod_database_code 4303248

loop_
_symmetry_equiv_pos_as_xyz
'x, y, z'
'-x, -y, -z'

loop_
_atom_site_label
_atom_site_type_symbol
_atom_site_fract_x
_atom_site_fract_y
_atom_site_fract_z
_atom_site_U_iso_or_equiv
_atom_site_adp_type
_atom_site_occupancy
_atom_site_symmetry_multiplicity
_atom_site_calc_flag
_atom_site_refinement_flags
_atom_site_disorder_assembly
_atom_site_disorder_group
C2 C -0.0805(6) 0.6846(3) 0.4907(3) 0.0260(10) Uani 1 1 d . . .
H2A H 0.0278 0.6823 0.5314 0.031 Uiso 1 1 calc R . .
H2B H -0.1825 0.6804 0.5292 0.031 Uiso 1 1 calc R . .
C3 C -0.0964(5) 0.5905(3) 0.4140(3) 0.0257(10) Uani 1 1 d . . .
H3A H -0.0965 0.5274 0.4435 0.031 Uiso 1 1 calc R . .
H3B H -0.2115 0.5885 0.3779 0.031 Uiso 1 1 calc R . .
C5 C 0.2223(5) 0.5820(3) 0.3962(3) 0.0246(9) Uani 1 1 d . . .
H5A H 0.2546 0.5097 0.3843 0.029 Uiso 1 1 calc R . .
H5B H 0.2164 0.6014 0.4642 0.029 Uiso 1 1 calc R . .
C6 C 0.3665(5) 0.6524(3) 0.3635(3) 0.0236(9) Uani 1 1 d . . .
H6A H 0.4780 0.6521 0.4022 0.028 Uiso 1 1 calc R . .
H6B H 0.3875 0.6264 0.2980 0.028 Uiso 1 1 calc R . .
C8 C 0.3048(5) 0.8079(3) 0.4692(3) 0.0262(10) Uani 1 1 d . . .
H8A H 0.4135 0.8545 0.4869 0.031 Uiso 1 1 calc R . .
H8B H 0.3073 0.7529 0.5086 0.031 Uiso 1 1 calc R . .
C9 C 0.1458(5) 0.8698(3) 0.4919(3) 0.0272(10) Uani 1 1 d . . .
H9A H 0.1625 0.9358 0.4674 0.033 Uiso 1 1 calc R . .
H9B H 0.1464 0.8869 0.5605 0.033 Uiso 1 1 calc R . .
C10 C 0.0054(6) 0.5028(3) 0.2706(3) 0.0271(10) Uani 1 1 d . . .
H10A H -0.1236 0.4945 0.2545 0.033 Uiso 1 1 calc R . .
H10B H 0.0406 0.4379 0.2904 0.033 Uiso 1 1 calc R . .
C11 C 0.0985(5) 0.5194(3) 0.1844(3) 0.0240(9) Uani 1 1 d . . .
C12 C 0.1541(5) 0.4328(3) 0.1266(3) 0.0267(10) Uani 1 1 d . . .
H12 H 0.1415 0.3660 0.1438 0.032 Uiso 1 1 calc R . .
C13 C 0.2260(5) 0.4472(3) 0.0456(3) 0.0288(10) Uani 1 1 d . . .
H13 H 0.2655 0.3900 0.0066 0.035 Uiso 1 1 calc R . .
C14 C 0.2423(5) 0.5464(3) 0.0193(3) 0.0273(10) Uani 1 1 d . . .
C15 C 0.3131(5) 0.5660(4) -0.0643(3) 0.0317(11) Uani 1 1 d . . .
H15 H 0.3552 0.5112 -0.1052 0.038 Uiso 1 1 calc R . .
C16 C 0.3210(6) 0.6634(4) -0.0864(3) 0.0364(12) Uani 1 1 d . . .
H16 H 0.3685 0.6760 -0.1427 0.044 Uiso 1 1 calc R . .
C17 C 0.2591(6) 0.7457(4) -0.0259(4) 0.0399(12) Uani 1 1 d . . .
H17 H 0.2635 0.8130 -0.0424 0.048 Uiso 1 1 calc R . .
C18 C 0.1927(6) 0.7290(4) 0.0562(3) 0.0314(11) Uani 1 1 d . . .
H18 H 0.1523 0.7848 0.0967 0.038 Uiso 1 1 calc R . .
C19 C 0.1842(5) 0.6290(3) 0.0809(3) 0.0236(9) Uani 1 1 d . . .
C20 C 0.4271(5) 0.8218(3) 0.3193(3) 0.0252(10) Uani 1 1 d . . .
H20A H 0.4406 0.7825 0.2569 0.030 Uiso 1 1 calc R . .
H20B H 0.5454 0.8359 0.3529 0.030 Uiso 1 1 calc R . .
C21 C 0.3500(5) 0.9221(3) 0.3092(3) 0.0244(9) Uani 1 1 d . . .
C22 C 0.4582(6) 1.0159(3) 0.3304(3) 0.0318(11) Uani 1 1 d . . .
H22 H 0.5790 1.0155 0.3510 0.038 Uiso 1 1 calc R . .
C23 C 0.3883(6) 1.1067(4) 0.3211(3) 0.0357(12) Uani 1 1 d . . .
H23 H 0.4596 1.1701 0.3353 0.043 Uiso 1 1 calc R . .
C24 C 0.2100(6) 1.1055(3) 0.2903(3) 0.0292(10) Uani 1 1 d . . .
C25 C 0.1283(7) 1.1986(4) 0.2785(3) 0.0345(11) Uani 1 1 d . . .
H25 H 0.1956 1.2635 0.2914 0.041 Uiso 1 1 calc R . .
C26 C -0.0439(7) 1.1935(4) 0.2493(4) 0.0398(12) Uani 1 1 d . . .
H26 H -0.0978 1.2552 0.2425 0.048 Uiso 1 1 calc R . .
C27 C -0.1450(6) 1.0981(4) 0.2285(4) 0.0373(12) Uani 1 1 d . . .
H27 H -0.2661 1.0963 0.2075 0.045 Uiso 1 1 calc R . .
C28 C -0.0707(6) 1.0069(4) 0.2381(3) 0.0331(11) Uani 1 1 d . . .
H28 H -0.1400 0.9429 0.2234 0.040 Uiso 1 1 calc R . .
C29 C 0.1074(5) 1.0098(3) 0.2698(3) 0.0242(9) Uani 1 1 d . . .
N2 N 0.1810(4) 0.9183(3) 0.2800(3) 0.0245(8) Uani 1 1 d . . .
N4 N 0.0450(4) 0.5880(3) 0.3490(2) 0.0208(8) Uani 1 1 d . . .
N1 N 0.1141(4) 0.6144(3) 0.1635(3) 0.0258(8) Uani 1 1 d . . .
N7 N 0.3105(4) 0.7595(3) 0.3713(2) 0.0222(8) Uani 1 1 d . . .
N11 N -0.286(2) 0.7149(16) 0.1827(13) 0.027(4) Uani 0.82 1 d PU . .
N21 N 0.5563(5) 0.3756(3) 0.3527(3) 0.0265(8) Uani 1 1 d . . .
O11 O -0.1655(5) 0.7779(3) 0.1620(3) 0.0363(10) Uani 0.82 1 d PU . .
O12 O -0.2748(5) 0.6649(3) 0.2402(3) 0.0366(10) Uani 0.82 1 d PU . .
O13 O -0.4245(5) 0.6992(3) 0.1196(3) 0.0366(10) Uani 0.82 1 d PU . .
O21 O 0.5081(6) 0.4223(4) 0.2904(3) 0.0741(15) Uani 1 1 d . . .
O22 O 0.7051(4) 0.3413(3) 0.3552(2) 0.0376(8) Uani 1 1 d . . .
O23 O 0.4558(4) 0.3627(3) 0.4175(3) 0.0410(8) Uani 1 1 d . . .
S1 S -0.07209(13) 0.80844(8) 0.44735(8) 0.0258(3) Uani 1 1 d . . .
Cd1 Cd 0.03622(4) 0.74321(2) 0.27739(2) 0.02153(12) Uani 1 1 d . . .
Cl1 Cl -0.275(4) 0.720(3) 0.172(2) 0.033(6) Uiso 0.18 1 d P . .

loop_
_atom_site_aniso_label
_atom_site_aniso_U_11
_atom_site_aniso_U_22
_atom_site_aniso_U_33
_atom_site_aniso_U_23
_atom_site_aniso_U_13
_atom_site_aniso_U_12
C2 0.029(2) 0.028(2) 0.022(2) 0.0069(19) 0.0048(18) 0.0041(18)
C3 0.026(2) 0.024(2) 0.027(3) 0.004(2) 0.0035(18) 0.0025(17)
C5 0.027(2) 0.021(2) 0.028(3) 0.0092(19) 0.0020(18) 0.0026(17)
C6 0.026(2) 0.020(2) 0.027(2) 0.0052(19) 0.0029(17) 0.0110(17)
C8 0.028(2) 0.025(2) 0.024(2) -0.0015(19) -0.0011(18) 0.0039(17)
C9 0.034(2) 0.025(2) 0.022(2) 0.0005(19) 0.0011(18) 0.0018(18)
C10 0.032(2) 0.022(2) 0.028(3) 0.0036(19) 0.0061(19) 0.0038(18)
C11 0.024(2) 0.024(2) 0.024(2) 0.0038(19) 0.0016(17) 0.0016(17)
C12 0.027(2) 0.023(2) 0.030(3) 0.000(2) 0.0001(18) 0.0048(17)
C13 0.030(2) 0.026(3) 0.030(3) -0.002(2) 0.0053(19) 0.0103(18)
C14 0.026(2) 0.032(3) 0.023(2) 0.001(2) 0.0032(18) 0.0066(18)
C15 0.029(2) 0.039(3) 0.025(3) -0.004(2) 0.0036(19) 0.0037(19)
C16 0.042(3) 0.049(3) 0.020(3) 0.008(2) 0.011(2) -0.001(2)
C17 0.052(3) 0.039(3) 0.031(3) 0.012(2) 0.009(2) 0.005(2)
C18 0.048(3) 0.024(2) 0.025(3) 0.006(2) 0.011(2) 0.007(2)
C19 0.025(2) 0.026(2) 0.022(2) 0.0083(19) 0.0010(17) 0.0042(17)
C20 0.022(2) 0.026(2) 0.030(3) 0.013(2) 0.0052(18) 0.0039(17)
C21 0.026(2) 0.028(2) 0.020(2) 0.0086(19) 0.0031(17) 0.0004(17)
C22 0.029(2) 0.029(3) 0.038(3) 0.010(2) -0.004(2) 0.0023(19)
C23 0.046(3) 0.027(3) 0.032(3) 0.007(2) -0.006(2) -0.009(2)
C24 0.047(3) 0.023(2) 0.019(2) 0.0054(19) 0.004(2) 0.0066(19)
C25 0.056(3) 0.023(2) 0.027(3) 0.007(2) 0.003(2) 0.010(2)
C26 0.059(3) 0.028(3) 0.037(3) 0.008(2) 0.014(2) 0.020(2)
C27 0.033(3) 0.045(3) 0.041(3) 0.017(2) 0.010(2) 0.020(2)
C28 0.033(3) 0.035(3) 0.035(3) 0.013(2) 0.008(2) 0.012(2)
C29 0.028(2) 0.026(2) 0.022(2) 0.0059(19) 0.0058(17) 0.0094(17)
N2 0.0259(19) 0.024(2) 0.026(2) 0.0079(16) 0.0037(15) 0.0055(14)
N4 0.0212(17) 0.0218(19) 0.0191(19) 0.0030(15) -0.0027(14) 0.0042(13)
N1 0.0258(19) 0.028(2) 0.025(2) 0.0069(17) 0.0012(15) 0.0031(15)
N7 0.0235(18) 0.0190(19) 0.026(2) 0.0079(16) 0.0042(14) 0.0047(14)
N11 0.023(5) 0.038(6) 0.024(6) 0.009(4) 0.016(4) 0.018(3)
N21 0.030(2) 0.023(2) 0.027(2) 0.0040(17) 0.0031(16) 0.0058(15)
O11 0.040(2) 0.027(2) 0.042(3) 0.012(2) -0.0052(19) -0.0025(19)
O12 0.031(2) 0.047(3) 0.036(3) 0.018(2) 0.0040(18) 0.0052(18)
O13 0.026(2) 0.048(3) 0.032(2) -0.003(2) -0.0043(17) 0.0055(17)
O21 0.091(3) 0.110(4) 0.040(3) 0.035(3) 0.023(2) 0.071(3)
O22 0.0266(17) 0.048(2) 0.044(2) 0.0154(17) 0.0087(14) 0.0146(14)
O23 0.0388(18) 0.042(2) 0.048(2) 0.0175(17) 0.0186(16) 0.0077(15)
S1 0.0252(5) 0.0258(6) 0.0269(6) 0.0038(5) 0.0040(4) 0.0055(4)
Cd1 0.02293(18) 0.02019(18) 0.02242(19) 0.00486(13) 0.00285(12) 0.00406(11)

loop_
_atom_type_symbol
_atom_type_description
_atom_type_scat_dispersion_real
_atom_type_scat_dispersion_imag
_atom_type_scat_source
C C 0.0033 0.0016 'International Tables Vol C Tables 4.2.6.8 and 6.1.1.4'
H H 0.0000 0.0000 'International Tables Vol C Tables 4.2.6.8 and 6.1.1.4'
N N 0.0061 0.0033 'International Tables Vol C Tables 4.2.6.8 and 6.1.1.4'
O O 0.0106 0.0060 'International Tables Vol C Tables 4.2.6.8 and 6.1.1.4'
S S 0.1246 0.1234 'International Tables Vol C Tables 4.2.6.8 and 6.1.1.4'
Cd Cd -0.8075 1.2024 'International Tables Vol C Tables 4.2.6.8 and 6.1.1.4'
Cl Cl 0.1484 0.1585 'International Tables Vol C Tables 4.2.6.8 and 6.1.1.4'

loop_
_geom_angle_atom_site_label_1
_geom_angle_atom_site_label_2
_geom_angle_atom_site_label_3
_geom_angle
_geom_angle_site_symmetry_1
_geom_angle_site_symmetry_3
_geom_angle_publ_flag
C3 C2 S1 114.0(3) . . ?
C3 C2 H2A 108.7 . . ?
S1 C2 H2A 108.7 . . ?
C3 C2 H2B 108.7 . . ?
S1 C2 H2B 108.7 . . ?
H2A C2 H2B 107.6 . . ?
N4 C3 C2 114.8(3) . . ?
N4 C3 H3A 108.6 . . ?
C2 C3 H3A 108.6 . . ?
N4 C3 H3B 108.6 . . ?
C2 C3 H3B 108.6 . . ?
H3A C3 H3B 107.5 . . ?
N4 C5 C6 112.9(3) . . ?
N4 C5 H5A 109.0 . . ?
C6 C5 H5A 109.0 . . ?
N4 C5 H5B 109.0 . . ?
C6 C5 H5B 109.0 . . ?
H5A C5 H5B 107.8 . . ?
N7 C6 C5 109.6(3) . . ?
N7 C6 H6A 109.7 . . ?
C5 C6 H6A 109.7 . . ?
N7 C6 H6B 109.7 . . ?
C5 C6 H6B 109.7 . . ?
H6A C6 H6B 108.2 . . ?
N7 C8 C9 116.3(3) . . ?
N7 C8 H8A 108.2 . . ?
C9 C8 H8A 108.2 . . ?
N7 C8 H8B 108.2 . . ?
C9 C8 H8B 108.2 . . ?
H8A C8 H8B 107.4 . . ?
C8 C9 S1 117.0(3) . . ?
C8 C9 H9A 108.1 . . ?
S1 C9 H9A 108.1 . . ?
C8 C9 H9B 108.1 . . ?
S1 C9 H9B 108.1 . . ?
H9A C9 H9B 107.3 . . ?
N4 C10 C11 113.4(4) . . ?
N4 C10 H10A 108.9 . . ?
C11 C10 H10A 108.9 . . ?
N4 C10 H10B 108.9 . . ?
C11 C10 H10B 108.9 . . ?
H10A C10 H10B 107.7 . . ?
N1 C11 C12 122.8(4) . . ?
N1 C11 C10 118.1(4) . . ?
C12 C11 C10 118.9(4) . . ?
C13 C12 C11 118.7(4) . . ?
C13 C12 H12 120.7 . . ?
C11 C12 H12 120.7 . . ?
C12 C13 C14 120.6(4) . . ?
C12 C13 H13 119.7 . . ?
C14 C13 H13 119.7 . . ?
C13 C14 C19 117.3(4) . . ?
C13 C14 C15 123.3(4) . . ?
C19 C14 C15 119.4(4) . . ?
C16 C15 C14 120.2(4) . . ?
C16 C15 H15 119.9 . . ?
C14 C15 H15 119.9 . . ?
C15 C16 C17 120.4(5) . . ?
C15 C16 H16 119.8 . . ?
C17 C16 H16 119.8 . . ?
C18 C17 C16 120.4(5) . . ?
C18 C17 H17 119.8 . . ?
C16 C17 H17 119.8 . . ?
C17 C18 C19 120.1(4) . . ?
C17 C18 H18 119.9 . . ?
C19 C18 H18 119.9 . . ?
N1 C19 C14 121.8(4) . . ?
N1 C19 C18 118.7(4) . . ?
C14 C19 C18 119.4(4) . . ?
N7 C20 C21 110.3(3) . . ?
N7 C20 H20A 109.6 . . ?
C21 C20 H20A 109.6 . . ?
N7 C20 H20B 109.6 . . ?
C21 C20 H20B 109.6 . . ?
H20A C20 H20B 108.1 . . ?
N2 C21 C22 122.6(4) . . ?
N2 C21 C20 117.6(4) . . ?
C22 C21 C20 119.7(4) . . ?
C23 C22 C21 119.7(4) . . ?
C23 C22 H22 120.2 . . ?
C21 C22 H22 120.2 . . ?
C22 C23 C24 119.2(4) . . ?
C22 C23 H23 120.4 . . ?
C24 C23 H23 120.4 . . ?
C23 C24 C29 119.0(4) . . ?
C23 C24 C25 122.0(4) . . ?
C29 C24 C25 119.0(4) . . ?
C26 C25 C24 119.7(5) . . ?
C26 C25 H25 120.1 . . ?
C24 C25 H25 120.1 . . ?
C25 C26 C27 121.0(4) . . ?
C25 C26 H26 119.5 . . ?
C27 C26 H26 119.5 . . ?
C28 C27 C26 120.9(5) . . ?
C28 C27 H27 119.5 . . ?
C26 C27 H27 119.5 . . ?
C27 C28 C29 119.5(5) . . ?
C27 C28 H28 120.3 . . ?
C29 C28 H28 120.3 . . ?
N2 C29 C28 119.3(4) . . ?
N2 C29 C24 120.9(4) . . ?
C28 C29 C24 119.8(4) . . ?
C21 N2 C29 118.6(4) . . ?
C21 N2 Cd1 110.7(3) . . ?
C29 N2 Cd1 129.8(3) . . ?
C10 N4 C3 110.7(3) . . ?
C10 N4 C5 111.0(3) . . ?
C3 N4 C5 112.4(3) . . ?
C10 N4 Cd1 104.3(3) . . ?
C3 N4 Cd1 107.1(2) . . ?
C5 N4 Cd1 111.0(2) . . ?
C11 N1 C19 118.7(4) . . ?
C11 N1 Cd1 115.2(3) . . ?
C19 N1 Cd1 126.0(3) . . ?
C8 N7 C20 112.0(3) . . ?
C8 N7 C6 111.9(3) . . ?
C20 N7 C6 109.8(3) . . ?
C8 N7 Cd1 115.8(2) . . ?
C20 N7 Cd1 101.9(2) . . ?
C6 N7 Cd1 104.7(2) . . ?
O12 N11 O11 126.3(17) . . ?
O12 N11 O13 120.5(15) . . ?
O11 N11 O13 112.3(15) . . ?
O21 N21 O22 121.0(4) . . ?
O21 N21 O23 120.3(4) . . ?
O22 N21 O23 118.7(4) . . ?
Cl1 O11 N11 6(2) . . ?
Cl1 O11 Cd1 97.8(18) . . ?
N11 O11 Cd1 93.2(10) . . ?
N11 O12 Cl1 5(2) . . ?
N11 O12 Cd1 87.5(10) . . ?
Cl1 O12 Cd1 84.4(13) . . ?
Cl1 O13 N11 8(2) . . ?
C9 S1 C2 103.8(2) . . ?
C9 S1 Cd1 93.07(15) . . ?
C2 S1 Cd1 98.22(14) . . ?
N1 Cd1 O11 84.78(13) . . ?
N1 Cd1 N7 95.99(11) . . ?
O11 Cd1 N7 157.09(14) . . ?
N1 Cd1 N4 73.76(12) . . ?
O11 Cd1 N4 128.18(12) . . ?
N7 Cd1 N4 73.35(11) . . ?
N1 Cd1 N2 116.54(12) . . ?
O11 Cd1 N2 87.90(13) . . ?
N7 Cd1 N2 71.21(11) . . ?
N4 Cd1 N2 143.89(11) . . ?
N1 Cd1 O12 86.33(13) . . ?
O11 Cd1 O12 52.91(14) . . ?
N7 Cd1 O12 149.97(13) . . ?
N4 Cd1 O12 78.66(13) . . ?
N2 Cd1 O12 133.87(13) . . ?
N1 Cd1 S1 151.78(10) . . ?
O11 Cd1 S1 110.46(11) . . ?
N7 Cd1 S1 79.12(9) . . ?
N4 Cd1 S1 78.24(8) . . ?
N2 Cd1 S1 88.45(9) . . ?
O12 Cd1 S1 84.79(10) . . ?
N1 Cd1 Cl1 83.5(6) . . ?
O11 Cd1 Cl1 24.2(7) . . ?
N7 Cd1 Cl1 178.6(7) . . ?
N4 Cd1 Cl1 105.3(7) . . ?
N2 Cd1 Cl1 110.2(7) . . ?
O12 Cd1 Cl1 28.8(7) . . ?
S1 Cd1 Cl1 100.8(6) . . ?
O11 Cl1 O13 125(3) . . ?
O11 Cl1 O12 125(3) . . ?
O13 Cl1 O12 110(2) . . ?
O11 Cl1 Cd1 58.0(14) . . ?
O13 Cl1 Cd1 174(2) . . ?
O12 Cl1 Cd1 66.8(13) . . ?

loop_
_geom_bond_atom_site_label_1
_geom_bond_atom_site_label_2
_geom_bond_distance
_geom_bond_site_symmetry_2
_geom_bond_publ_flag
C2 C3 1.527(6) . ?
C2 S1 1.833(5) . ?
C2 H2A 0.9900 . ?
C2 H2B 0.9900 . ?
C3 N4 1.478(5) . ?
C3 H3A 0.9900 . ?
C3 H3B 0.9900 . ?
C5 N4 1.489(5) . ?
C5 C6 1.533(6) . ?
C5 H5A 0.9900 . ?
C5 H5B 0.9900 . ?
C6 N7 1.490(5) . ?
C6 H6A 0.9900 . ?
C6 H6B 0.9900 . ?
C8 N7 1.476(5) . ?
C8 C9 1.531(6) . ?
C8 H8A 0.9900 . ?
C8 H8B 0.9900 . ?
C9 S1 1.828(4) . ?
C9 H9A 0.9900 . ?
C9 H9B 0.9900 . ?
C10 N4 1.473(5) . ?
C10 C11 1.517(6) . ?
C10 H10A 0.9900 . ?
C10 H10B 0.9900 . ?
C11 N1 1.328(6) . ?
C11 C12 1.416(6) . ?
C12 C13 1.366(6) . ?
C12 H12 0.9500 . ?
C13 C14 1.413(6) . ?
C13 H13 0.9500 . ?
C14 C19 1.414(6) . ?
C14 C15 1.415(6) . ?
C15 C16 1.365(7) . ?
C15 H15 0.9500 . ?
C16 C17 1.416(7) . ?
C16 H16 0.9500 . ?
C17 C18 1.370(7) . ?
C17 H17 0.9500 . ?
C18 C19 1.413(6) . ?
C18 H18 0.9500 . ?
C19 N1 1.382(6) . ?
C20 N7 1.485(5) . ?
C20 C21 1.504(6) . ?
C20 H20A 0.9900 . ?
C20 H20B 0.9900 . ?
C21 N2 1.324(5) . ?
C21 C22 1.416(6) . ?
C22 C23 1.362(6) . ?
C22 H22 0.9500 . ?
C23 C24 1.401(6) . ?
C23 H23 0.9500 . ?
C24 C29 1.415(6) . ?
C24 C25 1.440(6) . ?
C25 C26 1.347(7) . ?
C25 H25 0.9500 . ?
C26 C27 1.406(7) . ?
C26 H26 0.9500 . ?
C27 C28 1.383(6) . ?
C27 H27 0.9500 . ?
C28 C29 1.401(6) . ?
C28 H28 0.9500 . ?
C29 N2 1.386(5) . ?
N2 Cd1 2.476(3) . ?
N4 Cd1 2.432(3) . ?
N1 Cd1 2.320(4) . ?
N7 Cd1 2.401(3) . ?
N11 O12 1.14(2) . ?
N11 O11 1.274(18) . ?
N11 O13 1.34(2) . ?
N21 O21 1.222(5) . ?
N21 O22 1.249(4) . ?
N21 O23 1.276(5) . ?
O11 Cl1 1.12(3) . ?
O11 Cd1 2.323(4) . ?
O12 Cl1 1.31(3) . ?
O12 Cd1 2.508(4) . ?
O13 Cl1 1.32(3) . ?
S1 Cd1 2.6944(12) . ?
Cd1 Cl1 2.71(3) . ?
